data_7127556
loop_
_publ_author_name
'Wang, Wenyao'
'Bao, Xiaoze'
'Wei, Shiqiang'
'Nawaz, Shah'
'Qu, Jingping'
'Wang, Baomin'

_publ_section_title
;
 Asymmetric sequential annulation/aldol process of 4-isothiocyanato
 pyrazolones and allenones: access to novel spiro[pyrrole-pyrazolones] and
 spiro[thiopyranopyrrole-pyrazolones].
;
_journal_issue 3
_journal_name_full 'Chemical communications (Cambridge, England)'
_journal_page_first 363
_journal_page_last 366
_journal_paper_doi 10.1039/d0cc07113g
_journal_volume 57
_journal_year 2021
_chemical_absolute_configuration s
_chemical_formula_moiety 'C36 H25 Br2 N3 O3 S'
_chemical_formula_sum 'C36 H25 Br2 N3 O3 S'
_chemical_formula_weight 739.47
_space_group_crystal_system monoclinic
_space_group_IT_number 4
_space_group_name_Hall 'P 2yb'
_space_group_name_H-M_alt 'P 1 21 1'
_atom_sites_solution_hydrogens geom
_atom_sites_solution_primary dual
_audit_creation_date 2020-10-23
_audit_creation_method
;
Olex2 1.3
(compiled 2020.06.28 svn.raecde09e for OlexSys, GUI svn.r6132)
;
_audit_update_record
;
2020-10-24 deposited with the CCDC.	2020-12-02 downloaded from the CCDC.
;
_cell_angle_alpha 90
_cell_angle_beta 115.503(2)
_cell_angle_gamma 90
_cell_formula_units_Z 2
_cell_length_a 12.5755(11)
_cell_length_b 10.6535(9)
_cell_length_c 13.6818(12)
_cell_measurement_reflns_used 6753
_cell_measurement_temperature 297.0
_cell_measurement_theta_max 22.414
_cell_measurement_theta_min 2.525
_cell_volume 1654.4(2)
_computing_cell_refinement 'SAINT v8.34A (Bruker, 2013)'
_computing_data_reduction 'SAINT v8.34A (Bruker, 2013)'
_computing_molecular_graphics 'Olex2 1.3 (Dolomanov et al., 2009)'
_computing_publication_material 'Olex2 1.3 (Dolomanov et al., 2009)'
_computing_structure_refinement 'SHELXL 2018/3 (Sheldrick, 2015)'
_computing_structure_solution 'SHELXT 2018/2 (Sheldrick, 2018)'
_diffrn_ambient_temperature 297.0
_diffrn_measured_fraction_theta_full 0.999
_diffrn_measured_fraction_theta_max 0.999
_diffrn_measurement_device_type 'CCD area detector'
_diffrn_measurement_method 'phi and omega scans'
_diffrn_radiation_monochromator graphite
_diffrn_radiation_type MoK\a
_diffrn_radiation_wavelength 0.71073
_diffrn_reflns_av_R_equivalents 0.0732
_diffrn_reflns_av_unetI/netI 0.1077
_diffrn_reflns_Laue_measured_fraction_full 0.999
_diffrn_reflns_Laue_measured_fraction_max 0.999
_diffrn_reflns_limit_h_max 16
_diffrn_reflns_limit_h_min -16
_diffrn_reflns_limit_k_max 13
_diffrn_reflns_limit_k_min -13
_diffrn_reflns_limit_l_max 17
_diffrn_reflns_limit_l_min -17
_diffrn_reflns_number 28869
_diffrn_reflns_point_group_measured_fraction_full 0.998
_diffrn_reflns_point_group_measured_fraction_max 0.996
_diffrn_reflns_theta_full 25.242
_diffrn_reflns_theta_max 27.522
_diffrn_reflns_theta_min 2.525
_diffrn_source_current 50.0
_diffrn_source_power 2.5
_diffrn_source_voltage 50.0
_exptl_absorpt_coefficient_mu 2.553
_exptl_absorpt_correction_T_max 0.7456
_exptl_absorpt_correction_T_min 0.6380
_exptl_absorpt_correction_type none
_exptl_absorpt_process_details
;
SADABS-2014/3 (Bruker,2014/3) was used for absorption correction.
wR2(int) was 0.1217 before and 0.0764 after correction.
The Ratio of minimum to maximum transmission is 0.8557.
The \l/2 correction factor is 0.00150.
;
_exptl_crystal_colour white
_exptl_crystal_colour_primary white
_exptl_crystal_density_diffrn 1.484
_exptl_crystal_description block
_exptl_crystal_F_000 744
_exptl_crystal_size_max 0.12
_exptl_crystal_size_mid 0.08
_exptl_crystal_size_min 0.06
_refine_diff_density_max 0.332
_refine_diff_density_min -0.377
_refine_diff_density_rms 0.057
_refine_ls_abs_structure_details
;
 Flack x determined using 1382 quotients [(I+)-(I-)]/[(I+)+(I-)]
 (Parsons, Flack and Wagner, Acta Cryst. B69 (2013) 249-259).
;
_refine_ls_abs_structure_Flack 0.024(6)
_refine_ls_extinction_method none
_refine_ls_goodness_of_fit_ref 0.990
_refine_ls_hydrogen_treatment constr
_refine_ls_matrix_type full
_refine_ls_number_parameters 408
_refine_ls_number_reflns 7582
_refine_ls_number_restraints 1
_refine_ls_restrained_S_all 0.990
_refine_ls_R_factor_all 0.1340
_refine_ls_R_factor_gt 0.0540
_refine_ls_shift/su_max 0.001
_refine_ls_shift/su_mean 0.000
_refine_ls_structure_factor_coef Fsqd
_refine_ls_weighting_details 'w=1/[\s^2^(Fo^2^)+(0.0185P)^2^+0.3811P] where P=(Fo^2^+2Fc^2^)/3'
_refine_ls_weighting_scheme calc
_refine_ls_wR_factor_gt 0.0775
_refine_ls_wR_factor_ref 0.0955
_reflns_Friedel_coverage 0.893
_reflns_Friedel_fraction_full 0.997
_reflns_Friedel_fraction_max 0.994
_reflns_number_gt 4193
_reflns_number_total 7582
_reflns_threshold_expression 'I > 2\s(I)'
_cod_data_source_file d0cc07113g2.cif
_cod_data_source_block 1_CCDC1
_cod_depositor_comments 'Adding full bibliography for 7127555--7127556.cif.'
_cod_database_code 7127556
_shelx_shelxl_version_number 2018/3
_shelx_space_group_comment
;
The symmetry employed for this shelxl refinement is uniquely defined
by the following loop, which should always be used as a source of
symmetry information in preference to the above space-group names.
They are only intended as comments.
;
_shelx_estimated_absorpt_t_max 0.862
_shelx_estimated_absorpt_t_min 0.749
_olex2_refinement_description
;
1. Fixed Uiso
 At 1.2 times of:
  All C(H) groups, All C(H,H) groups
 At 1.5 times of:
  All C(H,H,H) groups, All O(H) groups
2.a Secondary CH2 refined with riding coordinates:
 C26(H26A,H26B)
2.b Aromatic/amide H refined with riding coordinates:
 C27(H27), C00O(H00O), C22(H22), C25(H25), C2(H2A), C12(H12), C8(H8), C1(H1),
 C11(H11), C5(H5), C24(H24), C9(H9), C30(H30), C34(H34), C3(H3), C31(H31),
 C21(H21), C10(H10), C33(H33)
2.c Idealised Me refined as rotating group:
 C16(H16A,H16B,H16C)
2.d Idealised tetrahedral OH refined as rotating group:
 O2(H2)
;
_olex2_submission_special_instructions 'No special instructions were received'

loop_
_space_group_symop_operation_xyz
'x, y, z'
'-x, y+1/2, -z'

loop_
_atom_site_label
_atom_site_type_symbol
_atom_site_fract_x
_atom_site_fract_y
_atom_site_fract_z
_atom_site_U_iso_or_equiv
_atom_site_adp_type
_atom_site_occupancy
_atom_site_site_symmetry_order
_atom_site_calc_flag
_atom_site_refinement_flags_posn
_atom_site_refinement_flags_adp
_atom_site_refinement_flags_occupancy
_atom_site_disorder_assembly
_atom_site_disorder_group
Br1 Br 0.96119(8) 0.50048(10) 1.38693(6) 0.1081(4) Uani 1 1 d . . . . .
Br2 Br 0.02784(10) 0.61965(10) 0.71447(11) 0.1376(5) Uani 1 1 d . . . . .
S1 S 0.58556(12) 0.52853(13) 0.64290(11) 0.0379(4) Uani 1 1 d . . . . .
O2 O 0.3138(3) 0.2051(3) 0.5416(3) 0.0380(10) Uani 1 1 d . . . . .
H2 H 0.366797 0.154264 0.552810 0.057 Uiso 1 1 calc R U . . .
O3 O 0.7254(4) 0.6075(4) 0.8450(3) 0.0569(12) Uani 1 1 d . . . . .
O1 O 0.5496(4) 0.2934(4) 0.3551(3) 0.0484(11) Uani 1 1 d . . . . .
N3 N 0.4942(4) 0.5253(4) 0.4310(3) 0.0338(11) Uani 1 1 d . . . . .
N2 N 0.3445(4) 0.4790(4) 0.1537(4) 0.0397(12) Uani 1 1 d . . . . .
N1 N 0.4253(4) 0.3800(4) 0.1891(4) 0.0401(12) Uani 1 1 d . . . . .
C20 C 0.2772(4) 0.3989(5) 0.6050(4) 0.0299(13) Uani 1 1 d . . . . .
C4 C 0.3885(4) 0.3909(5) 0.4904(4) 0.0298(13) Uani 1 1 d . . . . .
C27 C 0.6067(5) 0.4353(5) 0.8326(4) 0.0347(14) Uani 1 1 d . . . . .
H27 H 0.583451 0.380582 0.872787 0.042 Uiso 1 1 calc R U . . .
C18 C 0.4854(4) 0.4774(5) 0.5140(4) 0.0315(13) Uani 1 1 d . . . . .
C00E C 0.5542(4) 0.4227(5) 0.7256(4) 0.0305(13) Uani 1 1 d . . . . .
C26 C 0.4812(4) 0.3100(5) 0.6759(4) 0.0334(13) Uani 1 1 d . . . . .
H26A H 0.465423 0.268786 0.731479 0.040 Uiso 1 1 calc R U . . .
H26B H 0.528791 0.252786 0.656183 0.040 Uiso 1 1 calc R U . . .
C17 C 0.3321(5) 0.3836(5) 0.3821(4) 0.0344(14) Uani 1 1 d . . . . .
C13 C 0.3341(4) 0.5274(6) 0.2349(4) 0.0380(14) Uani 1 1 d . . . . .
C19 C 0.3634(5) 0.3263(5) 0.5765(4) 0.0314(13) Uani 1 1 d . . . . .
C28 C 0.6968(5) 0.5265(6) 0.8925(4) 0.0430(15) Uani 1 1 d . . . . .
C15 C 0.4727(5) 0.3638(5) 0.2999(5) 0.0340(14) Uani 1 1 d . . . . .
C29 C 0.7576(5) 0.5195(6) 1.0130(4) 0.0415(14) Uani 1 1 d . . . . .
C14 C 0.4057(5) 0.4577(5) 0.3388(4) 0.0365(14) Uani 1 1 d . . . . .
C7 C 0.2561(5) 0.6337(6) 0.2214(5) 0.0424(15) Uani 1 1 d . . . . .
C00O C 0.2756(5) 0.5287(6) 0.6062(4) 0.0405(14) Uani 1 1 d . . . . .
H00O H 0.325673 0.573049 0.584750 0.049 Uiso 1 1 calc R U . . .
C16 C 0.2226(5) 0.3151(6) 0.3104(5) 0.0427(15) Uani 1 1 d . . . . .
H16A H 0.195059 0.266385 0.353940 0.064 Uiso 1 1 calc R U . . .
H16B H 0.239213 0.260438 0.262944 0.064 Uiso 1 1 calc R U . . .
H16C H 0.163049 0.374469 0.268194 0.064 Uiso 1 1 calc R U . . .
C22 C 0.2015(5) 0.5935(6) 0.6384(5) 0.0482(16) Uani 1 1 d . . . . .
H22 H 0.201719 0.680806 0.638534 0.058 Uiso 1 1 calc R U . . .
C6 C 0.4468(5) 0.3109(6) 0.1113(5) 0.0416(15) Uani 1 1 d . . . . .
C25 C 0.1993(6) 0.3363(6) 0.6344(5) 0.0519(17) Uani 1 1 d . . . . .
H25 H 0.196838 0.249038 0.632279 0.062 Uiso 1 1 calc R U . . .
C2 C 0.4005(7) 0.2640(7) -0.0730(6) 0.065(2) Uani 1 1 d . . . . .
H2A H 0.354096 0.277223 -0.146415 0.078 Uiso 1 1 calc R U . . .
C12 C 0.2497(6) 0.6884(6) 0.3091(6) 0.0544(19) Uani 1 1 d . . . . .
H12 H 0.292679 0.654814 0.377759 0.065 Uiso 1 1 calc R U . . .
C8 C 0.1885(6) 0.6822(6) 0.1189(6) 0.0621(19) Uani 1 1 d . . . . .
H8 H 0.190826 0.645086 0.058352 0.074 Uiso 1 1 calc R U . . .
C1 C 0.3793(6) 0.3318(6) 0.0026(5) 0.0502(17) Uani 1 1 d . . . . .
H1 H 0.319497 0.391542 -0.019721 0.060 Uiso 1 1 calc R U . . .
C23 C 0.1289(6) 0.5304(7) 0.6698(5) 0.0603(18) Uani 1 1 d . . . . .
C11 C 0.1788(7) 0.7951(8) 0.2970(8) 0.078(2) Uani 1 1 d . . . . .
H11 H 0.175135 0.832610 0.356863 0.093 Uiso 1 1 calc R U . . .
C32 C 0.8767(6) 0.5085(7) 1.2344(5) 0.0628(19) Uani 1 1 d . . . . .
C5 C 0.5365(6) 0.2228(6) 0.1444(5) 0.0542(18) Uani 1 1 d . . . . .
H5 H 0.583204 0.209098 0.217656 0.065 Uiso 1 1 calc R U . . .
C24 C 0.1253(6) 0.4008(7) 0.6668(6) 0.065(2) Uani 1 1 d . . . . .
H24 H 0.073249 0.357624 0.686528 0.078 Uiso 1 1 calc R U . . .
C9 C 0.1175(7) 0.7862(8) 0.1071(8) 0.082(3) Uani 1 1 d . . . . .
H9 H 0.070847 0.817702 0.038433 0.099 Uiso 1 1 calc R U . . .
C30 C 0.8603(6) 0.5825(7) 1.0657(5) 0.068(2) Uani 1 1 d . . . . .
H30 H 0.889820 0.630692 1.026250 0.082 Uiso 1 1 calc R U . . .
C34 C 0.7143(6) 0.4511(6) 1.0723(5) 0.0586(18) Uani 1 1 d . . . . .
H34 H 0.643834 0.407571 1.036773 0.070 Uiso 1 1 calc R U . . .
C3 C 0.4895(8) 0.1771(7) -0.0405(6) 0.067(2) Uani 1 1 d . . . . .
H3 H 0.504642 0.133130 -0.091831 0.080 Uiso 1 1 calc R U . . .
C31 C 0.9227(6) 0.5761(8) 1.1785(6) 0.080(2) Uani 1 1 d . . . . .
H31 H 0.994293 0.617566 1.214103 0.095 Uiso 1 1 calc R U . . .
C21 C 0.5557(7) 0.1553(6) 0.0667(7) 0.067(2) Uani 1 1 d . . . . .
H21 H 0.614472 0.094461 0.088218 0.080 Uiso 1 1 calc R U . . .
C10 C 0.1160(8) 0.8419(8) 0.1961(10) 0.091(3) Uani 1 1 d . . . . .
H10 H 0.070968 0.913861 0.187452 0.110 Uiso 1 1 calc R U . . .
C33 C 0.7733(7) 0.4450(7) 1.1847(5) 0.069(2) Uani 1 1 d . . . . .
H33 H 0.742993 0.398957 1.224665 0.082 Uiso 1 1 calc R U . . .

loop_
_atom_site_aniso_label
_atom_site_aniso_U_11
_atom_site_aniso_U_22
_atom_site_aniso_U_33
_atom_site_aniso_U_23
_atom_site_aniso_U_13
_atom_site_aniso_U_12
Br1 0.1116(7) 0.1205(8) 0.0427(4) -0.0095(5) -0.0136(4) 0.0169(6)
Br2 0.1579(10) 0.0918(7) 0.2507(14) 0.0133(8) 0.1710(11) 0.0382(7)
S1 0.0380(8) 0.0348(8) 0.0356(7) -0.0028(8) 0.0109(6) -0.0102(8)
O2 0.039(2) 0.027(2) 0.048(2) -0.0107(19) 0.020(2) -0.0095(18)
O3 0.063(3) 0.054(3) 0.048(3) -0.001(2) 0.019(2) -0.024(3)
O1 0.054(3) 0.050(3) 0.038(2) 0.009(2) 0.018(2) 0.014(2)
N3 0.037(3) 0.030(3) 0.036(2) -0.001(3) 0.017(2) -0.005(3)
N2 0.042(3) 0.036(3) 0.040(3) 0.008(3) 0.017(2) 0.006(3)
N1 0.046(3) 0.041(3) 0.036(3) 0.003(2) 0.021(2) 0.005(3)
C20 0.028(3) 0.038(4) 0.025(3) -0.001(3) 0.012(2) 0.004(3)
C4 0.025(3) 0.030(3) 0.037(3) -0.005(3) 0.015(3) -0.001(3)
C27 0.035(3) 0.034(3) 0.034(3) -0.001(3) 0.013(3) -0.007(3)
C18 0.027(3) 0.031(3) 0.036(3) -0.004(3) 0.013(2) 0.001(3)
C00E 0.026(3) 0.027(3) 0.036(3) 0.000(3) 0.012(3) 0.004(2)
C26 0.033(3) 0.031(3) 0.039(3) 0.001(3) 0.018(3) 0.000(3)
C17 0.036(3) 0.033(3) 0.036(3) -0.001(3) 0.017(3) 0.000(3)
C13 0.034(3) 0.035(3) 0.045(3) 0.000(3) 0.016(3) -0.007(3)
C19 0.033(3) 0.029(3) 0.036(3) -0.004(3) 0.017(3) -0.003(3)
C28 0.039(4) 0.045(4) 0.042(3) -0.005(4) 0.014(3) -0.001(3)
C15 0.042(4) 0.029(3) 0.032(3) -0.002(3) 0.018(3) -0.006(3)
C29 0.035(3) 0.041(3) 0.042(3) -0.004(4) 0.010(3) -0.004(3)
C14 0.039(3) 0.038(3) 0.033(3) 0.001(3) 0.016(3) -0.001(3)
C7 0.037(4) 0.034(3) 0.054(4) -0.001(3) 0.018(3) -0.002(3)
C00O 0.037(3) 0.041(4) 0.049(3) -0.006(3) 0.023(3) -0.007(3)
C16 0.041(4) 0.047(3) 0.036(4) -0.003(3) 0.013(3) -0.009(3)
C22 0.043(4) 0.043(4) 0.060(4) -0.008(3) 0.024(3) 0.004(3)
C6 0.046(4) 0.043(4) 0.039(4) -0.001(3) 0.022(3) -0.004(3)
C25 0.058(4) 0.044(4) 0.066(5) 0.010(3) 0.038(4) 0.003(3)
C2 0.096(6) 0.064(5) 0.042(4) -0.007(4) 0.037(4) -0.013(5)
C12 0.041(4) 0.043(4) 0.085(6) -0.005(4) 0.033(4) -0.001(3)
C8 0.042(4) 0.061(5) 0.075(5) 0.020(4) 0.017(4) 0.010(4)
C1 0.058(5) 0.051(4) 0.042(4) 0.005(3) 0.022(4) -0.004(3)
C23 0.053(4) 0.063(5) 0.077(5) 0.006(4) 0.040(4) 0.026(4)
C11 0.061(5) 0.059(5) 0.119(8) -0.019(5) 0.045(5) 0.000(5)
C32 0.066(5) 0.058(5) 0.042(4) -0.005(4) 0.002(3) 0.006(4)
C5 0.073(5) 0.046(4) 0.054(4) 0.002(4) 0.037(4) 0.007(4)
C24 0.065(5) 0.060(5) 0.103(6) 0.005(4) 0.066(5) 0.006(4)
C9 0.053(5) 0.062(6) 0.120(8) 0.037(5) 0.026(5) 0.012(4)
C30 0.054(4) 0.082(6) 0.054(4) -0.005(4) 0.009(4) -0.027(4)
C34 0.049(4) 0.059(4) 0.047(4) 0.005(4) 0.001(3) -0.014(4)
C3 0.107(7) 0.054(5) 0.063(5) -0.016(4) 0.059(5) -0.014(5)
C31 0.048(5) 0.095(6) 0.066(5) -0.015(5) -0.004(4) -0.020(4)
C21 0.083(6) 0.053(5) 0.083(6) -0.003(4) 0.054(5) 0.008(4)
C10 0.060(6) 0.050(5) 0.167(11) 0.006(6) 0.051(7) 0.013(4)
C33 0.080(6) 0.071(5) 0.037(4) 0.002(4) 0.009(4) -0.015(4)

loop_
_atom_type_symbol
_atom_type_description
_atom_type_scat_dispersion_real
_atom_type_scat_dispersion_imag
_atom_type_scat_source
C C 0.0033 0.0016 'International Tables Vol C Tables 4.2.6.8 and 6.1.1.4'
H H 0.0000 0.0000 'International Tables Vol C Tables 4.2.6.8 and 6.1.1.4'
Br Br -0.2901 2.4595 'International Tables Vol C Tables 4.2.6.8 and 6.1.1.4'
N N 0.0061 0.0033 'International Tables Vol C Tables 4.2.6.8 and 6.1.1.4'
O O 0.0106 0.0060 'International Tables Vol C Tables 4.2.6.8 and 6.1.1.4'
S S 0.1246 0.1234 'International Tables Vol C Tables 4.2.6.8 and 6.1.1.4'

loop_
_geom_angle_atom_site_label_1
_geom_angle_atom_site_label_2
_geom_angle_atom_site_label_3
_geom_angle
_geom_angle_site_symmetry_1
_geom_angle_site_symmetry_3
_geom_angle_publ_flag
C18 S1 C00E 100.7(3) . . ?
C19 O2 H2 109.5 . . ?
C18 N3 C14 104.0(4) . . ?
C13 N2 N1 109.5(4) . . ?
N2 N1 C6 118.5(5) . . ?
C15 N1 N2 112.4(5) . . ?
C15 N1 C6 129.1(5) . . ?
C00O C20 C19 122.0(5) . . ?
C00O C20 C25 117.6(5) . . ?
C25 C20 C19 120.3(5) . . ?
C18 C4 C19 123.7(5) . . ?
C17 C4 C18 106.1(5) . . ?
C17 C4 C19 130.3(5) . . ?
C00E C27 H27 117.0 . . ?
C00E C27 C28 126.0(5) . . ?
C28 C27 H27 117.0 . . ?
N3 C18 S1 117.7(4) . . ?
N3 C18 C4 115.9(4) . . ?
C4 C18 S1 126.3(4) . . ?
C27 C00E S1 120.1(4) . . ?
C27 C00E C26 120.1(5) . . ?
C26 C00E S1 119.3(4) . . ?
C00E C26 H26A 107.5 . . ?
C00E C26 H26B 107.5 . . ?
C00E C26 C19 119.1(4) . . ?
H26A C26 H26B 107.0 . . ?
C19 C26 H26A 107.5 . . ?
C19 C26 H26B 107.5 . . ?
C4 C17 C14 106.2(5) . . ?
C4 C17 C16 130.8(5) . . ?
C16 C17 C14 122.9(5) . . ?
N2 C13 C14 112.1(5) . . ?
N2 C13 C7 121.2(5) . . ?
C7 C13 C14 126.7(5) . . ?
O2 C19 C20 107.0(4) . . ?
O2 C19 C4 111.1(4) . . ?
O2 C19 C26 108.2(4) . . ?
C20 C19 C26 110.8(4) . . ?
C4 C19 C20 112.4(4) . . ?
C4 C19 C26 107.3(4) . . ?
O3 C28 C27 120.6(5) . . ?
O3 C28 C29 119.6(5) . . ?
C27 C28 C29 119.8(5) . . ?
O1 C15 N1 128.3(5) . . ?
O1 C15 C14 126.9(5) . . ?
N1 C15 C14 104.8(5) . . ?
C30 C29 C28 118.8(6) . . ?
C30 C29 C34 118.8(6) . . ?
C34 C29 C28 122.5(5) . . ?
N3 C14 C17 106.6(4) . . ?
N3 C14 C13 119.6(4) . . ?
N3 C14 C15 106.9(4) . . ?
C17 C14 C15 108.2(4) . . ?
C13 C14 C17 114.0(5) . . ?
C13 C14 C15 100.8(4) . . ?
C12 C7 C13 120.7(6) . . ?
C12 C7 C8 119.0(6) . . ?
C8 C7 C13 120.2(6) . . ?
C20 C00O H00O 119.3 . . ?
C22 C00O C20 121.4(5) . . ?
C22 C00O H00O 119.3 . . ?
C17 C16 H16A 109.5 . . ?
C17 C16 H16B 109.5 . . ?
C17 C16 H16C 109.5 . . ?
H16A C16 H16B 109.5 . . ?
H16A C16 H16C 109.5 . . ?
H16B C16 H16C 109.5 . . ?
C00O C22 H22 120.1 . . ?
C23 C22 C00O 119.9(6) . . ?
C23 C22 H22 120.1 . . ?
C1 C6 N1 120.0(6) . . ?
C1 C6 C5 120.0(6) . . ?
C5 C6 N1 120.0(5) . . ?
C20 C25 H25 119.5 . . ?
C24 C25 C20 121.1(6) . . ?
C24 C25 H25 119.5 . . ?
C1 C2 H2A 119.8 . . ?
C3 C2 H2A 119.8 . . ?
C3 C2 C1 120.3(7) . . ?
C7 C12 H12 119.5 . . ?
C7 C12 C11 120.9(8) . . ?
C11 C12 H12 119.5 . . ?
C7 C8 H8 120.1 . . ?
C7 C8 C9 119.9(7) . . ?
C9 C8 H8 120.1 . . ?
C6 C1 C2 119.8(7) . . ?
C6 C1 H1 120.1 . . ?
C2 C1 H1 120.1 . . ?
C22 C23 Br2 119.8(5) . . ?
C22 C23 C24 120.5(6) . . ?
C24 C23 Br2 119.7(6) . . ?
C12 C11 H11 120.7 . . ?
C10 C11 C12 118.5(8) . . ?
C10 C11 H11 120.7 . . ?
C31 C32 Br1 118.4(5) . . ?
C31 C32 C33 122.2(6) . . ?
C33 C32 Br1 119.4(6) . . ?
C6 C5 H5 120.4 . . ?
C6 C5 C21 119.1(6) . . ?
C21 C5 H5 120.4 . . ?
C25 C24 C23 119.4(6) . . ?
C25 C24 H24 120.3 . . ?
C23 C24 H24 120.3 . . ?
C8 C9 H9 120.0 . . ?
C10 C9 C8 120.0(8) . . ?
C10 C9 H9 120.0 . . ?
C29 C30 H30 119.5 . . ?
C29 C30 C31 121.1(7) . . ?
C31 C30 H30 119.5 . . ?
C29 C34 H34 119.3 . . ?
C29 C34 C33 121.4(6) . . ?
C33 C34 H34 119.3 . . ?
C2 C3 H3 120.0 . . ?
C21 C3 C2 120.1(7) . . ?
C21 C3 H3 120.0 . . ?
C32 C31 C30 118.5(6) . . ?
C32 C31 H31 120.7 . . ?
C30 C31 H31 120.7 . . ?
C5 C21 H21 119.7 . . ?
C3 C21 C5 120.6(7) . . ?
C3 C21 H21 119.7 . . ?
C11 C10 C9 121.6(8) . . ?
C11 C10 H10 119.2 . . ?
C9 C10 H10 119.2 . . ?
C32 C33 C34 118.0(7) . . ?
C32 C33 H33 121.0 . . ?
C34 C33 H33 121.0 . . ?

loop_
_geom_bond_atom_site_label_1
_geom_bond_atom_site_label_2
_geom_bond_distance
_geom_bond_site_symmetry_2
_geom_bond_publ_flag
Br1 C32 1.892(6) . ?
Br2 C23 1.887(6) . ?
S1 C18 1.755(5) . ?
S1 C00E 1.758(5) . ?
O2 H2 0.8200 . ?
O2 C19 1.423(6) . ?
O3 C28 1.225(6) . ?
O1 C15 1.199(6) . ?
N3 C18 1.293(6) . ?
N3 C14 1.462(6) . ?
N2 N1 1.398(6) . ?
N2 C13 1.282(6) . ?
N1 C15 1.381(7) . ?
N1 C6 1.413(7) . ?
C20 C19 1.513(7) . ?
C20 C00O 1.382(8) . ?
C20 C25 1.381(7) . ?
C4 C18 1.449(7) . ?
C4 C17 1.341(7) . ?
C4 C19 1.510(7) . ?
C27 H27 0.9300 . ?
C27 C00E 1.329(7) . ?
C27 C28 1.449(8) . ?
C00E C26 1.486(7) . ?
C26 H26A 0.9700 . ?
C26 H26B 0.9700 . ?
C26 C19 1.530(7) . ?
C17 C14 1.518(7) . ?
C17 C16 1.493(7) . ?
C13 C14 1.510(7) . ?
C13 C7 1.456(8) . ?
C28 C29 1.491(7) . ?
C15 C14 1.543(7) . ?
C29 C30 1.354(8) . ?
C29 C34 1.367(8) . ?
C7 C12 1.368(8) . ?
C7 C8 1.389(8) . ?
C00O H00O 0.9300 . ?
C00O C22 1.376(7) . ?
C16 H16A 0.9600 . ?
C16 H16B 0.9600 . ?
C16 H16C 0.9600 . ?
C22 H22 0.9300 . ?
C22 C23 1.345(8) . ?
C6 C1 1.376(8) . ?
C6 C5 1.385(8) . ?
C25 H25 0.9300 . ?
C25 C24 1.375(8) . ?
C2 H2A 0.9300 . ?
C2 C1 1.379(8) . ?
C2 C3 1.371(9) . ?
C12 H12 0.9300 . ?
C12 C11 1.409(10) . ?
C8 H8 0.9300 . ?
C8 C9 1.388(10) . ?
C1 H1 0.9300 . ?
C23 C24 1.381(10) . ?
C11 H11 0.9300 . ?
C11 C10 1.356(11) . ?
C32 C31 1.349(9) . ?
C32 C33 1.359(9) . ?
C5 H5 0.9300 . ?
C5 C21 1.388(9) . ?
C24 H24 0.9300 . ?
C9 H9 0.9300 . ?
C9 C10 1.362(11) . ?
C30 H30 0.9300 . ?
C30 C31 1.400(9) . ?
C34 H34 0.9300 . ?
C34 C33 1.392(8) . ?
C3 H3 0.9300 . ?
C3 C21 1.359(9) . ?
C31 H31 0.9300 . ?
C21 H21 0.9300 . ?
C10 H10 0.9300 . ?
C33 H33 0.9300 . ?

loop_
_geom_torsion_atom_site_label_1
_geom_torsion_atom_site_label_2
_geom_torsion_atom_site_label_3
_geom_torsion_atom_site_label_4
_geom_torsion
_geom_torsion_site_symmetry_1
_geom_torsion_site_symmetry_2
_geom_torsion_site_symmetry_3
_geom_torsion_site_symmetry_4
_geom_torsion_publ_flag
Br1 C32 C31 C30 -179.9(5) . . . . ?
Br1 C32 C33 C34 -178.9(5) . . . . ?
Br2 C23 C24 C25 -179.9(5) . . . . ?
S1 C00E C26 C19 -50.7(6) . . . . ?
O3 C28 C29 C30 -15.2(9) . . . . ?
O3 C28 C29 C34 165.4(6) . . . . ?
O1 C15 C14 N3 47.5(7) . . . . ?
O1 C15 C14 C17 -67.0(7) . . . . ?
O1 C15 C14 C13 173.1(5) . . . . ?
N2 N1 C15 O1 -174.3(5) . . . . ?
N2 N1 C15 C14 5.2(6) . . . . ?
N2 N1 C6 C1 -7.5(8) . . . . ?
N2 N1 C6 C5 172.0(5) . . . . ?
N2 C13 C14 N3 122.7(5) . . . . ?
N2 C13 C14 C17 -109.6(5) . . . . ?
N2 C13 C14 C15 6.1(6) . . . . ?
N2 C13 C7 C12 -176.9(5) . . . . ?
N2 C13 C7 C8 2.0(8) . . . . ?
N1 N2 C13 C14 -3.3(6) . . . . ?
N1 N2 C13 C7 179.4(5) . . . . ?
N1 C15 C14 N3 -132.1(4) . . . . ?
N1 C15 C14 C17 113.5(5) . . . . ?
N1 C15 C14 C13 -6.4(5) . . . . ?
N1 C6 C1 C2 -179.9(6) . . . . ?
N1 C6 C5 C21 179.6(6) . . . . ?
C20 C00O C22 C23 0.1(9) . . . . ?
C20 C25 C24 C23 0.1(10) . . . . ?
C4 C17 C14 N3 -10.5(6) . . . . ?
C4 C17 C14 C13 -144.6(5) . . . . ?
C4 C17 C14 C15 104.2(5) . . . . ?
C27 C00E C26 C19 137.3(5) . . . . ?
C27 C28 C29 C30 163.1(6) . . . . ?
C27 C28 C29 C34 -16.3(9) . . . . ?
C18 S1 C00E C27 -175.1(4) . . . . ?
C18 S1 C00E C26 12.9(4) . . . . ?
C18 N3 C14 C17 10.4(5) . . . . ?
C18 N3 C14 C13 141.5(5) . . . . ?
C18 N3 C14 C15 -105.1(5) . . . . ?
C18 C4 C17 C14 6.2(6) . . . . ?
C18 C4 C17 C16 -176.4(6) . . . . ?
C18 C4 C19 O2 -147.7(4) . . . . ?
C18 C4 C19 C20 92.5(6) . . . . ?
C18 C4 C19 C26 -29.6(7) . . . . ?
C00E S1 C18 N3 -171.4(4) . . . . ?
C00E S1 C18 C4 12.3(5) . . . . ?
C00E C27 C28 O3 5.5(9) . . . . ?
C00E C27 C28 C29 -172.8(5) . . . . ?
C00E C26 C19 O2 177.2(4) . . . . ?
C00E C26 C19 C20 -65.8(6) . . . . ?
C00E C26 C19 C4 57.3(6) . . . . ?
C17 C4 C18 S1 176.9(4) . . . . ?
C17 C4 C18 N3 0.6(6) . . . . ?
C17 C4 C19 O2 32.2(8) . . . . ?
C17 C4 C19 C20 -87.7(7) . . . . ?
C17 C4 C19 C26 150.2(5) . . . . ?
C13 N2 N1 C15 -1.4(6) . . . . ?
C13 N2 N1 C6 178.0(5) . . . . ?
C13 C7 C12 C11 176.8(5) . . . . ?
C13 C7 C8 C9 -177.8(6) . . . . ?
C19 C20 C00O C22 -176.1(5) . . . . ?
C19 C20 C25 C24 176.1(6) . . . . ?
C19 C4 C18 S1 -3.2(7) . . . . ?
C19 C4 C18 N3 -179.6(5) . . . . ?
C19 C4 C17 C14 -173.7(5) . . . . ?
C19 C4 C17 C16 3.7(10) . . . . ?
C28 C27 C00E S1 -4.2(8) . . . . ?
C28 C27 C00E C26 167.8(5) . . . . ?
C28 C29 C30 C31 -178.1(7) . . . . ?
C28 C29 C34 C33 179.3(6) . . . . ?
C15 N1 C6 C1 171.7(5) . . . . ?
C15 N1 C6 C5 -8.8(9) . . . . ?
C29 C30 C31 C32 -1.8(11) . . . . ?
C29 C34 C33 C32 -0.7(11) . . . . ?
C14 N3 C18 S1 176.1(4) . . . . ?
C14 N3 C18 C4 -7.2(6) . . . . ?
C14 C13 C7 C12 6.2(8) . . . . ?
C14 C13 C7 C8 -174.9(5) . . . . ?
C7 C13 C14 N3 -60.1(7) . . . . ?
C7 C13 C14 C17 67.6(7) . . . . ?
C7 C13 C14 C15 -176.8(5) . . . . ?
C7 C12 C11 C10 0.6(10) . . . . ?
C7 C8 C9 C10 1.4(11) . . . . ?
C00O C20 C19 O2 -157.5(5) . . . . ?
C00O C20 C19 C4 -35.3(7) . . . . ?
C00O C20 C19 C26 84.7(6) . . . . ?
C00O C20 C25 C24 -1.9(9) . . . . ?
C00O C22 C23 Br2 179.8(4) . . . . ?
C00O C22 C23 C24 -2.0(10) . . . . ?
C16 C17 C14 N3 171.9(5) . . . . ?
C16 C17 C14 C13 37.8(7) . . . . ?
C16 C17 C14 C15 -73.5(6) . . . . ?
C22 C23 C24 C25 1.9(11) . . . . ?
C6 N1 C15 O1 6.4(10) . . . . ?
C6 N1 C15 C14 -174.1(5) . . . . ?
C6 C5 C21 C3 1.6(10) . . . . ?
C25 C20 C19 O2 24.6(6) . . . . ?
C25 C20 C19 C4 146.8(5) . . . . ?
C25 C20 C19 C26 -93.1(6) . . . . ?
C25 C20 C00O C22 1.8(8) . . . . ?
C2 C3 C21 C5 -1.9(11) . . . . ?
C12 C7 C8 C9 1.1(9) . . . . ?
C12 C11 C10 C9 2.0(12) . . . . ?
C8 C7 C12 C11 -2.1(9) . . . . ?
C8 C9 C10 C11 -3.0(13) . . . . ?
C1 C6 C5 C21 -0.9(9) . . . . ?
C1 C2 C3 C21 1.6(11) . . . . ?
C5 C6 C1 C2 0.6(9) . . . . ?
C30 C29 C34 C33 0.0(10) . . . . ?
C34 C29 C30 C31 1.2(10) . . . . ?
C3 C2 C1 C6 -0.9(10) . . . . ?
C31 C32 C33 C34 0.0(12) . . . . ?
C33 C32 C31 C30 1.2(12) . . . . ?
